data_7156230
loop_
_publ_author_name
'Gattu, Radhakrishna'
'Bhattacharjee, Suchandra'
'Mahato, Karuna'
'Khan, Abu T.'

_publ_section_title
;
 Electronic effect of substituents on anilines favors 1,4-addition to
 trans-\b-nitrostyrenes: access to N-substituted 3-arylindoles and
 3-arylindoles.
;
_journal_issue 20
_journal_name_full 'Organic &amp; biomolecular chemistry'
_journal_page_first 3760
_journal_page_last 3770
_journal_paper_doi 10.1039/c8ob00736e
_journal_volume 16
_journal_year 2018
_chemical_formula_sum 'C15 H12 Cl N'
_chemical_formula_weight 241.71
_space_group_IT_number 2
_space_group_name_Hall '-P 1'
_space_group_name_H-M_alt 'P -1'
_symmetry_cell_setting triclinic
_symmetry_space_group_name_Hall '-P 1'
_symmetry_space_group_name_H-M 'P -1'
_atom_sites_solution_hydrogens geom
_atom_sites_solution_primary direct
_atom_sites_solution_secondary difmap
_audit_creation_method SHELXL-97
_audit_update_record
;
2017-09-23 deposited with the CCDC.
2018-04-24 downloaded from the CCDC.
;
_cell_angle_alpha 102.387(10)
_cell_angle_beta 94.259(10)
_cell_angle_gamma 98.976(10)
_cell_formula_units_Z 4
_cell_length_a 9.4630(12)
_cell_length_b 9.9221(11)
_cell_length_c 13.5665(16)
_cell_measurement_reflns_used 1256
_cell_measurement_temperature 296(2)
_cell_measurement_theta_max 25.00
_cell_measurement_theta_min 3.0940
_cell_volume 1221.2(3)
_computing_cell_refinement 'Bruker SMART'
_computing_data_collection 'Bruker SMART'
_computing_data_reduction 'Bruker SAINT'
_computing_molecular_graphics 'Bruker SHELXTL'
_computing_publication_material 'Bruker SHELXTL'
_computing_structure_refinement 'SHELXL-97 (Sheldrick, 1997)'
_computing_structure_solution 'SHELXS-97 (Sheldrick, 1990)'
_diffrn_ambient_temperature 296(2)
_diffrn_measured_fraction_theta_full 0.998
_diffrn_measured_fraction_theta_max 0.998
_diffrn_measurement_device_type 'CCD area detector'
_diffrn_measurement_method 'phi and omega scans'
_diffrn_radiation_monochromator graphite
_diffrn_radiation_source 'fine-focus sealed tube'
_diffrn_radiation_type MoK\a
_diffrn_radiation_wavelength 0.71073
_diffrn_reflns_av_R_equivalents 0.0379
_diffrn_reflns_av_sigmaI/netI 0.0815
_diffrn_reflns_limit_h_max 11
_diffrn_reflns_limit_h_min -11
_diffrn_reflns_limit_k_max 11
_diffrn_reflns_limit_k_min -11
_diffrn_reflns_limit_l_max 16
_diffrn_reflns_limit_l_min -14
_diffrn_reflns_number 8345
_diffrn_reflns_theta_full 25.00
_diffrn_reflns_theta_max 25.00
_diffrn_reflns_theta_min 3.09
_exptl_absorpt_coefficient_mu 0.287
_exptl_absorpt_correction_T_max 0.968
_exptl_absorpt_correction_T_min 0.930
_exptl_absorpt_correction_type multi-scan
_exptl_absorpt_process_details multi-scan
_exptl_crystal_colour Colorless
_exptl_crystal_density_diffrn 1.315
_exptl_crystal_density_method 'not measured'
_exptl_crystal_description blocks
_exptl_crystal_F_000 504.0
_exptl_crystal_size_max 0.24
_exptl_crystal_size_mid 0.20
_exptl_crystal_size_min 0.10
_refine_diff_density_max 0.157
_refine_diff_density_min -0.220
_refine_diff_density_rms 0.044
_refine_ls_extinction_method none
_refine_ls_goodness_of_fit_ref 1.031
_refine_ls_hydrogen_treatment none
_refine_ls_matrix_type full
_refine_ls_number_parameters 309
_refine_ls_number_reflns 4285
_refine_ls_number_restraints 0
_refine_ls_restrained_S_all 1.031
_refine_ls_R_factor_all 0.1320
_refine_ls_R_factor_gt 0.0616
_refine_ls_shift/su_max 0.000
_refine_ls_shift/su_mean 0.000
_refine_ls_structure_factor_coef Fsqd
_refine_ls_weighting_details 'calc w=1/[\s^2^(Fo^2^)+(0.0733P)^2^+0.0000P] where P=(Fo^2^+2Fc^2^)/3'
_refine_ls_weighting_scheme calc
_refine_ls_wR_factor_gt 0.1418
_refine_ls_wR_factor_ref 0.2047
_reflns_number_gt 2125
_reflns_number_total 4285
_reflns_threshold_expression >2sigma(I)
_cod_data_source_file c8ob00736e2.cif
_cod_data_source_block exp_3932
_cod_depositor_comments 'Adding full bibliography for 7156230.cif.'
_cod_database_code 7156230

loop_
_symmetry_equiv_pos_as_xyz
'x, y, z'
'-x, -y, -z'

loop_
_atom_site_label
_atom_site_type_symbol
_atom_site_fract_x
_atom_site_fract_y
_atom_site_fract_z
_atom_site_U_iso_or_equiv
_atom_site_adp_type
_atom_site_occupancy
_atom_site_symmetry_multiplicity
_atom_site_calc_flag
_atom_site_refinement_flags
Cl1 Cl 0.31261(13) 0.92556(12) 1.27493(8) 0.0842(4) Uani 1 1 d .
Cl2 Cl 0.31996(14) 0.46019(14) 1.27054(8) 0.0956(5) Uani 1 1 d .
N1 N 0.0839(4) 0.4634(3) 0.7005(2) 0.0646(9) Uani 1 1 d .
N2 N 0.0943(4) -0.0600(4) 0.7144(2) 0.0659(10) Uani 1 1 d .
C12 C 0.2781(4) 0.8431(4) 1.1466(3) 0.0534(10) Uani 1 1 d .
C9 C 0.2215(4) 0.7110(4) 0.9419(3) 0.0481(9) Uani 1 1 d .
C7 C 0.1911(4) 0.6320(4) 0.8354(3) 0.0528(10) Uani 1 1 d .
C24 C 0.2423(4) 0.2021(4) 0.9478(3) 0.0505(10) Uani 1 1 d .
C6 C 0.2611(4) 0.6506(4) 0.7482(3) 0.0542(10) Uani 1 1 d .
C21 C 0.2508(4) 0.1432(5) 0.7502(3) 0.0596(11) Uani 1 1 d .
C27 C 0.2940(4) 0.3620(4) 1.1464(3) 0.0601(11) Uani 1 1 d .
C22 C 0.2067(4) 0.1169(4) 0.8433(3) 0.0521(10) Uani 1 1 d .
C23 C 0.1105(4) -0.0088(4) 0.8165(3) 0.0575(10) Uani 1 1 d .
H23 H 0.0633 -0.0522 0.8622 0.069 Uiso 1 1 calc R
C16 C 0.1827(5) 0.0326(5) 0.6720(3) 0.0618(11) Uani 1 1 d .
C1 C 0.1919(5) 0.5428(4) 0.6657(3) 0.0622(11) Uani 1 1 d .
C10 C 0.3600(4) 0.7728(4) 0.9847(3) 0.0560(10) Uani 1 1 d .
H10 H 0.4351 0.7692 0.9442 0.067 Uiso 1 1 calc R
C29 C 0.2350(4) 0.1402(4) 1.0300(3) 0.0589(11) Uani 1 1 d .
H29 H 0.2125 0.0430 1.0180 0.071 Uiso 1 1 calc R
C13 C 0.1396(4) 0.7842(4) 1.1057(3) 0.0543(10) Uani 1 1 d .
H13 H 0.0646 0.7879 1.1463 0.065 Uiso 1 1 calc R
C8 C 0.0835(4) 0.5167(4) 0.8011(3) 0.0575(10) Uani 1 1 d .
H8 H 0.0194 0.4805 0.8416 0.069 Uiso 1 1 calc R
C14 C 0.1123(4) 0.7195(4) 1.0040(3) 0.0548(10) Uani 1 1 d .
H14 H 0.0181 0.6807 0.9765 0.066 Uiso 1 1 calc R
C11 C 0.3891(4) 0.8399(4) 1.0864(3) 0.0601(11) Uani 1 1 d .
H11 H 0.4825 0.8823 1.1138 0.072 Uiso 1 1 calc R
C28 C 0.2600(4) 0.2175(4) 1.1289(3) 0.0609(11) Uani 1 1 d .
H28 H 0.2542 0.1734 1.1828 0.073 Uiso 1 1 calc R
C25 C 0.2794(4) 0.3473(4) 0.9684(3) 0.0596(11) Uani 1 1 d .
H25 H 0.2869 0.3918 0.9148 0.072 Uiso 1 1 calc R
C26 C 0.3053(4) 0.4267(4) 1.0669(3) 0.0642(11) Uani 1 1 d .
H26 H 0.3303 0.5237 1.0793 0.077 Uiso 1 1 calc R
C15 C -0.0090(5) 0.3383(4) 0.6401(3) 0.0818(14) Uani 1 1 d .
H15A H -0.0465 0.3569 0.5776 0.123 Uiso 1 1 calc R
H15B H -0.0873 0.3116 0.6772 0.123 Uiso 1 1 calc R
H15C H 0.0451 0.2636 0.6256 0.123 Uiso 1 1 calc R
C20 C 0.3480(5) 0.2484(5) 0.7244(3) 0.0694(12) Uani 1 1 d .
H20 H 0.3973 0.3241 0.7742 0.083 Uiso 1 1 calc R
C5 C 0.3681(5) 0.7518(5) 0.7302(3) 0.0708(12) Uani 1 1 d .
H5 H 0.4142 0.8252 0.7830 0.085 Uiso 1 1 calc R
C17 C 0.2032(6) 0.0210(5) 0.5704(3) 0.0845(15) Uani 1 1 d .
H17 H 0.1550 -0.0544 0.5199 0.101 Uiso 1 1 calc R
C30 C -0.0002(5) -0.1860(4) 0.6590(3) 0.0867(15) Uani 1 1 d .
H30A H -0.0392 -0.2379 0.7059 0.130 Uiso 1 1 calc R
H30B H 0.0529 -0.2424 0.6142 0.130 Uiso 1 1 calc R
H30C H -0.0772 -0.1618 0.6199 0.130 Uiso 1 1 calc R
C19 C 0.3691(6) 0.2375(6) 0.6240(4) 0.0944(16) Uani 1 1 d .
H19 H 0.4334 0.3072 0.6066 0.113 Uiso 1 1 calc R
C4 C 0.4054(6) 0.7420(6) 0.6328(4) 0.0963(16) Uani 1 1 d .
H4 H 0.4769 0.8100 0.6203 0.116 Uiso 1 1 calc R
C18 C 0.2986(6) 0.1274(6) 0.5488(4) 0.0984(17) Uani 1 1 d .
H18 H 0.3156 0.1245 0.4818 0.118 Uiso 1 1 calc R
C2 C 0.2314(5) 0.5307(5) 0.5683(3) 0.0807(14) Uani 1 1 d .
H2 H 0.1874 0.4567 0.5151 0.097 Uiso 1 1 calc R
C3 C 0.3388(6) 0.6334(6) 0.5536(4) 0.1018(18) Uani 1 1 d .
H3 H 0.3668 0.6293 0.4889 0.122 Uiso 1 1 calc R

loop_
_atom_site_aniso_label
_atom_site_aniso_U_11
_atom_site_aniso_U_22
_atom_site_aniso_U_33
_atom_site_aniso_U_23
_atom_site_aniso_U_13
_atom_site_aniso_U_12
Cl1 0.0982(10) 0.0832(9) 0.0561(7) -0.0069(6) -0.0008(6) 0.0068(7)
Cl2 0.1054(11) 0.0935(10) 0.0653(8) -0.0191(6) -0.0028(7) 0.0063(8)
N1 0.070(2) 0.054(2) 0.060(2) 0.0050(18) -0.0004(18) -0.0039(19)
N2 0.069(2) 0.058(2) 0.062(2) -0.0020(18) 0.0031(19) 0.0072(19)
C12 0.063(3) 0.046(2) 0.047(2) 0.0028(17) 0.000(2) 0.012(2)
C9 0.044(2) 0.046(2) 0.054(2) 0.0114(18) 0.0007(18) 0.0090(19)
C7 0.049(2) 0.050(2) 0.055(2) 0.0081(18) -0.0008(19) 0.008(2)
C24 0.046(2) 0.052(2) 0.051(2) 0.0059(18) 0.0017(18) 0.0087(19)
C6 0.049(2) 0.055(2) 0.056(2) 0.0105(19) 0.0036(19) 0.007(2)
C21 0.052(3) 0.072(3) 0.056(2) 0.016(2) 0.003(2) 0.016(2)
C27 0.058(3) 0.068(3) 0.049(2) 0.003(2) 0.0030(19) 0.012(2)
C22 0.042(2) 0.054(2) 0.060(2) 0.0117(19) 0.0052(18) 0.0095(19)
C23 0.060(3) 0.055(3) 0.057(2) 0.007(2) 0.011(2) 0.015(2)
C16 0.062(3) 0.067(3) 0.053(3) 0.007(2) 0.002(2) 0.013(2)
C1 0.069(3) 0.056(3) 0.056(3) 0.004(2) 0.007(2) 0.007(2)
C10 0.049(2) 0.058(3) 0.059(2) 0.009(2) 0.0076(19) 0.009(2)
C29 0.062(3) 0.055(2) 0.056(2) 0.006(2) 0.006(2) 0.011(2)
C13 0.051(2) 0.055(2) 0.055(2) 0.0082(19) 0.0099(19) 0.010(2)
C8 0.060(3) 0.057(3) 0.052(2) 0.0084(19) 0.004(2) 0.007(2)
C14 0.048(2) 0.058(3) 0.058(2) 0.012(2) 0.0032(19) 0.009(2)
C11 0.049(2) 0.063(3) 0.063(3) 0.005(2) -0.001(2) 0.008(2)
C28 0.066(3) 0.056(3) 0.061(2) 0.017(2) 0.009(2) 0.005(2)
C25 0.064(3) 0.055(3) 0.060(2) 0.014(2) 0.003(2) 0.011(2)
C26 0.066(3) 0.045(2) 0.076(3) 0.008(2) -0.005(2) 0.005(2)
C15 0.090(3) 0.062(3) 0.075(3) -0.001(2) -0.009(3) -0.009(3)
C20 0.061(3) 0.078(3) 0.067(3) 0.019(2) 0.014(2) 0.000(2)
C5 0.067(3) 0.073(3) 0.067(3) 0.015(2) 0.011(2) -0.005(2)
C17 0.095(4) 0.089(4) 0.058(3) -0.004(3) 0.001(3) 0.016(3)
C30 0.091(4) 0.062(3) 0.087(3) -0.009(2) -0.014(3) 0.001(3)
C19 0.087(4) 0.119(5) 0.074(3) 0.029(3) 0.015(3) -0.004(3)
C4 0.089(4) 0.116(5) 0.078(3) 0.026(3) 0.025(3) -0.013(3)
C18 0.110(5) 0.125(5) 0.059(3) 0.026(3) 0.018(3) 0.005(4)
C2 0.093(4) 0.081(4) 0.059(3) 0.006(2) 0.007(3) 0.004(3)
C3 0.116(5) 0.122(5) 0.060(3) 0.014(3) 0.028(3) 0.002(4)

loop_
_atom_type_symbol
_atom_type_description
_atom_type_scat_dispersion_real
_atom_type_scat_dispersion_imag
_atom_type_scat_source
C C 0.0033 0.0016 'International Tables Vol C Tables 4.2.6.8 and 6.1.1.4'
H H 0.0000 0.0000 'International Tables Vol C Tables 4.2.6.8 and 6.1.1.4'
N N 0.0061 0.0033 'International Tables Vol C Tables 4.2.6.8 and 6.1.1.4'
Cl Cl 0.1484 0.1585 'International Tables Vol C Tables 4.2.6.8 and 6.1.1.4'

loop_
_geom_angle_atom_site_label_1
_geom_angle_atom_site_label_2
_geom_angle_atom_site_label_3
_geom_angle
C8 N1 C1 108.7(4)
C8 N1 C15 126.0(4)
C1 N1 C15 125.2(4)
C23 N2 C16 107.9(3)
C23 N2 C30 126.3(4)
C16 N2 C30 125.8(4)
C13 C12 C11 120.5(3)
C13 C12 Cl1 119.6(3)
C11 C12 Cl1 119.9(3)
C14 C9 C10 117.7(3)
C14 C9 C7 120.5(3)
C10 C9 C7 121.7(3)
C8 C7 C6 105.5(3)
C8 C7 C9 124.0(4)
C6 C7 C9 130.5(4)
C29 C24 C25 117.3(4)
C29 C24 C22 120.8(4)
C25 C24 C22 121.8(3)
C5 C6 C1 118.6(4)
C5 C6 C7 134.1(4)
C1 C6 C7 107.1(4)
C16 C21 C20 117.4(4)
C16 C21 C22 108.2(4)
C20 C21 C22 134.3(4)
C26 C27 C28 120.6(4)
C26 C27 Cl2 120.5(3)
C28 C27 Cl2 118.9(3)
C23 C22 C21 105.3(4)
C23 C22 C24 124.0(4)
C21 C22 C24 130.6(4)
N2 C23 C22 110.7(4)
C21 C16 C17 124.2(5)
C21 C16 N2 107.8(4)
C17 C16 N2 128.0(4)
N1 C1 C2 129.6(4)
N1 C1 C6 107.9(4)
C2 C1 C6 122.5(4)
C9 C10 C11 121.4(4)
C28 C29 C24 122.3(4)
C12 C13 C14 119.5(4)
N1 C8 C7 110.8(4)
C13 C14 C9 121.6(4)
C12 C11 C10 119.2(4)
C29 C28 C27 118.7(4)
C26 C25 C24 121.3(4)
C27 C26 C25 119.8(4)
C19 C20 C21 118.7(4)
C4 C5 C6 119.1(4)
C18 C17 C16 116.2(4)
C18 C19 C20 122.2(5)
C3 C4 C5 121.3(5)
C19 C18 C17 121.3(5)
C3 C2 C1 117.0(4)
C4 C3 C2 121.4(5)

loop_
_geom_bond_atom_site_label_1
_geom_bond_atom_site_label_2
_geom_bond_distance
Cl1 C12 1.740(4)
Cl2 C27 1.734(4)
N1 C8 1.355(4)
N1 C1 1.367(5)
N1 C15 1.449(5)
N2 C23 1.358(4)
N2 C16 1.390(5)
N2 C30 1.441(5)
C12 C13 1.372(5)
C12 C11 1.378(5)
C9 C14 1.383(5)
C9 C10 1.384(5)
C9 C7 1.471(5)
C7 C8 1.378(5)
C7 C6 1.430(5)
C24 C29 1.385(5)
C24 C25 1.390(5)
C24 C22 1.471(5)
C6 C5 1.384(6)
C6 C1 1.409(5)
C21 C16 1.387(5)
C21 C20 1.401(6)
C21 C22 1.422(5)
C27 C26 1.370(5)
C27 C28 1.383(5)
C22 C23 1.385(5)
C16 C17 1.389(5)
C1 C2 1.386(5)
C10 C11 1.384(5)
C29 C28 1.378(5)
C13 C14 1.377(4)
C25 C26 1.381(5)
C20 C19 1.375(5)
C5 C4 1.381(5)
C17 C18 1.376(6)
C19 C18 1.368(7)
C4 C3 1.380(7)
C2 C3 1.380(6)
